data_2226172
loop_
_publ_author_name
'Wilseck, Zachary M.'
'LaDuca, Robert L.'

_publ_section_title
;
 Poly[[\m~4~-bis(4-pyridylcarbonyl)piperazine-\k^4^<i>N</i>:<i>N</i>':<i>O</i>:<i>O</i>']bis(thiocyanato-\k<i>N</i>)cobalt(II)]
;
_journal_coeditor_code HY2308
_journal_issue 6
_journal_name_full 'Acta Crystallographica Section E'
_journal_page_first m713
_journal_paper_doi 10.1107/S160053681001915X
_journal_volume 66
_journal_year 2010
_chemical_formula_iupac '[Co (N C S)2 (C16 H16 N4 O2)]'
_chemical_formula_moiety 'C18 H16 Co N6 O2 S2'
_chemical_formula_sum 'C18 H16 Co N6 O2 S2'
_chemical_formula_weight 471.44
_chemical_name_systematic
;
Poly[[\m~4~-bis(4-pyridylcarbonyl)piperazine-
\k^4^<i>N</i>:<i>N</i>':<i>O</i>:<i>O</i>']bis(thiocyanato-
\k<i>N</i>)cobalt(II)]
;
_space_group_IT_number 2
_symmetry_cell_setting triclinic
_symmetry_space_group_name_Hall '-P 1'
_symmetry_space_group_name_H-M 'P -1'
_atom_sites_solution_hydrogens geom
_atom_sites_solution_primary direct
_atom_sites_solution_secondary difmap
_audit_creation_method SHELXL-97
_cell_angle_alpha 101.080(2)
_cell_angle_beta 102.264(2)
_cell_angle_gamma 119.136(2)
_cell_formula_units_Z 1
_cell_length_a 7.7410(14)
_cell_length_b 7.8943(15)
_cell_length_c 9.801(3)
_cell_measurement_reflns_used 6955
_cell_measurement_temperature 173(2)
_cell_measurement_theta_max 25.29
_cell_measurement_theta_min 2.27
_cell_volume 479.58(19)
_computing_cell_refinement 'SAINT (Bruker, 2007)'
_computing_data_collection 'APEX2 (Bruker, 2007)'
_computing_data_reduction 'SAINT (Bruker, 2007)'
_computing_molecular_graphics
;
<i>CrystalMaker</i> (Palmer, 2007)
;
_computing_publication_material 'SHELXL97 (Sheldrick, 2008)'
_computing_structure_refinement 'SHELXL97 (Sheldrick, 2008)'
_computing_structure_solution 'SHELXS97 (Sheldrick, 2008)'
_diffrn_ambient_temperature 173(2)
_diffrn_measured_fraction_theta_full 0.999
_diffrn_measured_fraction_theta_max 0.999
_diffrn_measurement_device_type 'Bruker APEXII CCD'
_diffrn_measurement_method '\w and \f'
_diffrn_radiation_monochromator graphite
_diffrn_radiation_source 'fine-focus sealed tube'
_diffrn_radiation_type MoK\a
_diffrn_radiation_wavelength 0.71073
_diffrn_reflns_av_R_equivalents 0.0524
_diffrn_reflns_av_sigmaI/netI 0.0484
_diffrn_reflns_limit_h_max 9
_diffrn_reflns_limit_h_min -9
_diffrn_reflns_limit_k_max 9
_diffrn_reflns_limit_k_min -9
_diffrn_reflns_limit_l_max 11
_diffrn_reflns_limit_l_min -11
_diffrn_reflns_number 6955
_diffrn_reflns_theta_full 25.00
_diffrn_reflns_theta_max 25.29
_diffrn_reflns_theta_min 2.27
_exptl_absorpt_coefficient_mu 1.141
_exptl_absorpt_correction_T_max 0.9277
_exptl_absorpt_correction_T_min 0.6434
_exptl_absorpt_correction_type multi-scan
_exptl_absorpt_process_details '(SADABS; Sheldrick, 1996)'
_exptl_crystal_colour pink
_exptl_crystal_density_diffrn 1.632
_exptl_crystal_density_method 'not measured'
_exptl_crystal_description plate
_exptl_crystal_F_000 241
_exptl_crystal_size_max 0.42
_exptl_crystal_size_mid 0.19
_exptl_crystal_size_min 0.07
_refine_diff_density_max 0.367
_refine_diff_density_min -0.554
_refine_ls_extinction_method none
_refine_ls_goodness_of_fit_ref 1.176
_refine_ls_hydrogen_treatment constr
_refine_ls_matrix_type full
_refine_ls_number_parameters 133
_refine_ls_number_reflns 1753
_refine_ls_number_restraints 0
_refine_ls_restrained_S_all 1.176
_refine_ls_R_factor_all 0.0383
_refine_ls_R_factor_gt 0.0372
_refine_ls_shift/su_max 0.000
_refine_ls_shift/su_mean 0.000
_refine_ls_structure_factor_coef Fsqd
_refine_ls_weighting_details 'calc w=1/[\s^2^(Fo^2^)+(0.0458P)^2^+0.1032P] where P=(Fo^2^+2Fc^2^)/3'
_refine_ls_weighting_scheme calc
_refine_ls_wR_factor_gt 0.1042
_refine_ls_wR_factor_ref 0.1052
_reflns_number_gt 1646
_reflns_number_total 1753
_reflns_threshold_expression I>2\s(I)
_cod_data_source_file hy2308.cif
_cod_data_source_block I
_cod_original_cell_volume 479.58(18)
_cod_database_code 2226172
_cod_database_fobs_code 2226172

loop_
_symmetry_equiv_pos_as_xyz
'x, y, z'
'-x, -y, -z'

loop_
_atom_site_type_symbol
_atom_site_label
_atom_site_fract_x
_atom_site_fract_y
_atom_site_fract_z
_atom_site_U_iso_or_equiv
_atom_site_adp_type
_atom_site_calc_flag
_atom_site_refinement_flags
_atom_site_occupancy
_atom_site_disorder_assembly
_atom_site_disorder_group
Co Co1 0.5000 0.5000 0.0000 0.03453(19) Uani d S 1 . .
S S1 0.75373(12) 1.06782(11) 0.44195(8) 0.0504(2) Uani d . 1 . .
N N1 0.2531(3) 0.5500(3) -0.0887(2) 0.0359(4) Uani d . 1 . .
N N2 -0.3493(3) 0.6090(3) -0.3539(2) 0.0384(5) Uani d . 1 . .
N N3 0.6324(3) 0.7503(3) 0.1850(2) 0.0409(5) Uani d . 1 . .
C C1 0.0560(4) 0.3911(4) -0.1764(3) 0.0391(5) Uani d . 1 . .
H H1 0.0304 0.2594 -0.2075 0.047 Uiso calc R 1 . .
C C2 -0.1098(4) 0.4140(4) -0.2225(3) 0.0389(5) Uani d . 1 . .
H H2 -0.2440 0.2996 -0.2828 0.047 Uiso calc R 1 . .
C C3 -0.0749(4) 0.6093(4) -0.1781(2) 0.0364(5) Uani d . 1 . .
C C4 0.1289(4) 0.7751(4) -0.0883(3) 0.0402(5) Uani d . 1 . .
H H4 0.1589 0.9085 -0.0564 0.048 Uiso calc R 1 . .
C C5 0.2849(4) 0.7384(4) -0.0476(3) 0.0402(5) Uani d . 1 . .
H H5 0.4208 0.8506 0.0119 0.048 Uiso calc R 1 . .
C C6 -0.2526(4) 0.6408(3) -0.2131(3) 0.0366(5) Uani d . 1 . .
C C7 -0.5284(4) 0.6312(4) -0.3955(3) 0.0418(6) Uani d . 1 . .
H H7A -0.4879 0.7492 -0.4281 0.050 Uiso calc R 1 . .
H H7B -0.5682 0.6550 -0.3099 0.050 Uiso calc R 1 . .
C C8 -0.2853(4) 0.5629(4) -0.4802(3) 0.0407(6) Uani d . 1 . .
H H8A -0.1706 0.5438 -0.4478 0.049 Uiso calc R 1 . .
H H8B -0.2349 0.6781 -0.5163 0.049 Uiso calc R 1 . .
C C9 0.6850(4) 0.8842(4) 0.2928(3) 0.0368(5) Uani d . 1 . .
O O1 -0.3046(2) 0.6962(2) -0.10853(17) 0.0385(4) Uani d . 1 . .

loop_
_atom_site_aniso_label
_atom_site_aniso_U_11
_atom_site_aniso_U_22
_atom_site_aniso_U_33
_atom_site_aniso_U_12
_atom_site_aniso_U_13
_atom_site_aniso_U_23
Co1 0.0345(3) 0.0389(3) 0.0305(3) 0.0226(2) 0.0083(2) 0.0097(2)
S1 0.0535(4) 0.0462(4) 0.0441(4) 0.0265(4) 0.0163(3) 0.0048(3)
N1 0.0353(10) 0.0408(11) 0.0334(10) 0.0222(9) 0.0114(8) 0.0142(8)
N2 0.0369(11) 0.0495(12) 0.0346(10) 0.0276(10) 0.0121(8) 0.0157(9)
N3 0.0404(11) 0.0456(11) 0.0369(11) 0.0262(10) 0.0100(9) 0.0114(10)
C1 0.0401(13) 0.0394(12) 0.0372(12) 0.0234(11) 0.0121(10) 0.0102(10)
C2 0.0365(12) 0.0426(13) 0.0315(12) 0.0212(11) 0.0071(10) 0.0082(10)
C3 0.0384(12) 0.0459(13) 0.0300(12) 0.0250(11) 0.0141(10) 0.0158(10)
C4 0.0393(13) 0.0399(13) 0.0408(13) 0.0225(11) 0.0105(10) 0.0149(10)
C5 0.0352(12) 0.0393(13) 0.0403(13) 0.0185(11) 0.0083(10) 0.0139(10)
C6 0.0344(12) 0.0361(12) 0.0363(12) 0.0186(10) 0.0092(10) 0.0124(10)
C7 0.0438(14) 0.0579(15) 0.0361(13) 0.0358(13) 0.0143(11) 0.0181(11)
C8 0.0368(12) 0.0589(15) 0.0363(13) 0.0308(12) 0.0153(10) 0.0207(11)
C9 0.0322(12) 0.0415(13) 0.0374(13) 0.0210(11) 0.0109(10) 0.0147(11)
O1 0.0394(9) 0.0435(9) 0.0352(9) 0.0253(8) 0.0122(7) 0.0124(7)

loop_
_atom_type_symbol
_atom_type_description
_atom_type_scat_dispersion_real
_atom_type_scat_dispersion_imag
_atom_type_scat_source
C C 0.0033 0.0016 'International Tables Vol C Tables 4.2.6.8 and 6.1.1.4'
H H 0.0000 0.0000 'International Tables Vol C Tables 4.2.6.8 and 6.1.1.4'
N N 0.0061 0.0033 'International Tables Vol C Tables 4.2.6.8 and 6.1.1.4'
O O 0.0106 0.0060 'International Tables Vol C Tables 4.2.6.8 and 6.1.1.4'
S S 0.1246 0.1234 'International Tables Vol C Tables 4.2.6.8 and 6.1.1.4'
Co Co 0.3494 0.9721 'International Tables Vol C Tables 4.2.6.8 and 6.1.1.4'

loop_
_geom_angle_atom_site_label_1
_geom_angle_atom_site_label_2
_geom_angle_atom_site_label_3
_geom_angle_site_symmetry_1
_geom_angle_site_symmetry_3
_geom_angle
_geom_angle_publ_flag
N3 Co1 N3 2_665 . 180.0 ?
N3 Co1 N1 2_665 . 90.06(8) ?
N3 Co1 N1 . . 89.94(8) ?
N3 Co1 N1 2_665 2_665 89.94(8) ?
N3 Co1 N1 . 2_665 90.06(8) ?
N1 Co1 N1 . 2_665 180.00(9) ?
N3 Co1 O1 2_665 2_565 90.43(7) ?
N3 Co1 O1 . 2_565 89.57(7) ?
N1 Co1 O1 . 2_565 89.79(7) ?
N1 Co1 O1 2_665 2_565 90.21(7) ?
N3 Co1 O1 2_665 1_655 89.57(7) ?
N3 Co1 O1 . 1_655 90.43(7) ?
N1 Co1 O1 . 1_655 90.21(7) ?
N1 Co1 O1 2_665 1_655 89.79(7) ?
O1 Co1 O1 2_565 1_655 180.00(9) ?
C1 N1 C5 . . 116.8(2) ?
C1 N1 Co1 . . 121.35(15) ?
C5 N1 Co1 . . 121.59(15) ?
C6 N2 C7 . . 121.13(19) ?
C6 N2 C8 . . 125.8(2) ?
C7 N2 C8 . . 112.94(18) ?
C9 N3 Co1 . . 171.96(19) ?
N1 C1 C2 . . 123.1(2) ?
N1 C1 H1 . . 118.4 ?
C2 C1 H1 . . 118.4 ?
C1 C2 C3 . . 119.4(2) ?
C1 C2 H2 . . 120.3 ?
C3 C2 H2 . . 120.3 ?
C2 C3 C4 . . 118.0(2) ?
C2 C3 C6 . . 121.7(2) ?
C4 C3 C6 . . 120.1(2) ?
C5 C4 C3 . . 118.8(2) ?
C5 C4 H4 . . 120.6 ?
C3 C4 H4 . . 120.6 ?
N1 C5 C4 . . 123.9(2) ?
N1 C5 H5 . . 118.0 ?
C4 C5 H5 . . 118.0 ?
O1 C6 N2 . . 122.7(2) ?
O1 C6 C3 . . 118.7(2) ?
N2 C6 C3 . . 118.7(2) ?
N2 C7 C8 . 2_464 109.9(2) ?
N2 C7 H7A . . 109.7 ?
C8 C7 H7A 2_464 . 109.7 ?
N2 C7 H7B . . 109.7 ?
C8 C7 H7B 2_464 . 109.7 ?
H7A C7 H7B . . 108.2 ?
N2 C8 C7 . 2_464 109.98(19) ?
N2 C8 H8A . . 109.7 ?
C7 C8 H8A 2_464 . 109.7 ?
N2 C8 H8B . . 109.7 ?
C7 C8 H8B 2_464 . 109.7 ?
H8A C8 H8B . . 108.2 ?
N3 C9 S1 . . 179.0(2) ?
C6 O1 Co1 . 1_455 127.28(15) ?

loop_
_geom_bond_atom_site_label_1
_geom_bond_atom_site_label_2
_geom_bond_site_symmetry_2
_geom_bond_distance
_geom_bond_publ_flag
Co1 N1 . 2.1739(19) y
Co1 N3 . 2.026(2) y
Co1 O1 2_565 2.2034(16) y
S1 C9 . 1.620(3) ?
N1 C1 . 1.343(3) ?
N1 C5 . 1.344(3) ?
N2 C6 . 1.331(3) ?
N2 C7 . 1.464(3) ?
N2 C8 . 1.475(3) ?
N3 C9 . 1.170(3) ?
C1 C2 . 1.377(3) ?
C1 H1 . 0.9300 ?
C2 C3 . 1.388(3) ?
C2 H2 . 0.9300 ?
C3 C4 . 1.391(3) ?
C3 C6 . 1.496(3) ?
C4 C5 . 1.372(4) ?
C4 H4 . 0.9300 ?
C5 H5 . 0.9300 ?
C6 O1 . 1.256(3) ?
C7 C8 2_464 1.515(3) ?
C7 H7A . 0.9700 ?
C7 H7B . 0.9700 ?
C8 C7 2_464 1.515(3) ?
C8 H8A . 0.9700 ?
C8 H8B . 0.9700 ?

loop_
_geom_torsion_atom_site_label_1
_geom_torsion_atom_site_label_2
_geom_torsion_atom_site_label_3
_geom_torsion_atom_site_label_4
_geom_torsion_site_symmetry_1
_geom_torsion_site_symmetry_2
_geom_torsion_site_symmetry_3
_geom_torsion_site_symmetry_4
_geom_torsion
_geom_torsion_publ_flag
N3 Co1 N1 C1 2_665 . . . 32.05(18) ?
N3 Co1 N1 C1 . . . . -147.95(18) ?
O1 Co1 N1 C1 2_565 . . . -58.38(17) ?
O1 Co1 N1 C1 1_655 . . . 121.62(17) ?
N3 Co1 N1 C5 2_665 . . . -154.13(18) ?
N3 Co1 N1 C5 . . . . 25.87(18) ?
O1 Co1 N1 C5 2_565 . . . 115.44(18) ?
O1 Co1 N1 C5 1_655 . . . -64.56(18) ?
C5 N1 C1 C2 . . . . -0.9(3) ?
Co1 N1 C1 C2 . . . . 173.23(17) ?
N1 C1 C2 C3 . . . . 0.3(4) ?
C1 C2 C3 C4 . . . . 0.2(3) ?
C1 C2 C3 C6 . . . . -174.4(2) ?
C2 C3 C4 C5 . . . . -0.2(3) ?
C6 C3 C4 C5 . . . . 174.5(2) ?
C1 N1 C5 C4 . . . . 0.9(3) ?
Co1 N1 C5 C4 . . . . -173.16(18) ?
C3 C4 C5 N1 . . . . -0.4(4) ?
C7 N2 C6 O1 . . . . -1.9(4) ?
C8 N2 C6 O1 . . . . 174.0(2) ?
C7 N2 C6 C3 . . . . 178.1(2) ?
C8 N2 C6 C3 . . . . -6.1(3) ?
C2 C3 C6 O1 . . . . 110.4(3) ?
C4 C3 C6 O1 . . . . -64.0(3) ?
C2 C3 C6 N2 . . . . -69.5(3) ?
C4 C3 C6 N2 . . . . 116.0(3) ?
C6 N2 C7 C8 . . . 2_464 -126.9(2) ?
C8 N2 C7 C8 . . . 2_464 56.8(3) ?
C6 N2 C8 C7 . . . 2_464 127.0(2) ?
C7 N2 C8 C7 . . . 2_464 -56.8(3) ?
N2 C6 O1 Co1 . . . 1_455 100.8(2) ?
C3 C6 O1 Co1 . . . 1_455 -79.1(2) ?
